data_7201895
loop_
_publ_author_name
'Lian, Fen-Yan'
'Jiang, Fei-Long'
'Yuan, Da-Qiang'
'Chen, Jiu-Tong'
'Wu, Ming-Yan'
'Hong, Mao-Chun'

_publ_section_title
;
 Cd(II)-sulfonyldibenzoilate coordination polymers based on mono-, bi-,
 tri- and tetranuclear cores as nodes
;
_journal_issue 7
_journal_name_full CrystEngComm
_journal_page_first 905
_journal_paper_doi 10.1039/b718659b
_journal_volume 10
_journal_year 2008
_chemical_formula_moiety 'C69 H46 Cd4 N2 O24 S4'
_chemical_formula_sum 'C69 H46 Cd4 N2 O24 S4'
_chemical_formula_weight 1864.92
_chemical_name_systematic
;
?
;
_space_group_IT_number 2
_symmetry_cell_setting triclinic
_symmetry_space_group_name_Hall '-P 1'
_symmetry_space_group_name_H-M 'P -1'
_atom_sites_solution_hydrogens geom
_atom_sites_solution_primary direct
_atom_sites_solution_secondary difmap
_audit_creation_method SHELXL-97
_cell_angle_alpha 74.358(15)
_cell_angle_beta 75.948(14)
_cell_angle_gamma 60.853(12)
_cell_formula_units_Z 2
_cell_length_a 12.887(4)
_cell_length_b 12.971(4)
_cell_length_c 23.254(9)
_cell_measurement_reflns_used 5677
_cell_measurement_temperature 293(2)
_cell_measurement_theta_max 27.4835
_cell_measurement_theta_min 2.1482
_cell_volume 3240.3(19)
_computing_cell_refinement 'CrystalClear (Rigaku Corp., 2000)'
_computing_data_collection 'CrystalClear (Rigaku Corp., 2000)'
_computing_data_reduction 'CrystalClear (Rigaku Corp., 2000)'
_computing_molecular_graphics 'SHELXTL-97 (Sheldrick, 1997)'
_computing_publication_material 'SHELXTL-97 (Sheldrick, 1997)'
_computing_structure_refinement 'SHELXL-97 (Sheldrick, 1997)'
_computing_structure_solution 'SHELXS-97 (Sheldrick, 1990)'
_diffrn_ambient_temperature 293(2)
_diffrn_detector_area_resol_mean 14.6306
_diffrn_measured_fraction_theta_full 0.974
_diffrn_measured_fraction_theta_max 0.974
_diffrn_measurement_device_type 'Mercury CCD'
_diffrn_measurement_method CCD_Profile_fitting
_diffrn_radiation_monochromator graphite
_diffrn_radiation_source 'fine-focus sealed tube'
_diffrn_radiation_type MoK\a
_diffrn_radiation_wavelength 0.71073
_diffrn_reflns_av_R_equivalents 0.0548
_diffrn_reflns_av_sigmaI/netI 0.1563
_diffrn_reflns_limit_h_max 16
_diffrn_reflns_limit_h_min -13
_diffrn_reflns_limit_k_max 16
_diffrn_reflns_limit_k_min -12
_diffrn_reflns_limit_l_max 30
_diffrn_reflns_limit_l_min -29
_diffrn_reflns_number 24780
_diffrn_reflns_theta_full 27.48
_diffrn_reflns_theta_max 27.48
_diffrn_reflns_theta_min 2.15
_diffrn_standards_decay_% 0
_diffrn_standards_interval_count 0
_diffrn_standards_interval_time .
_diffrn_standards_number 0
_exptl_absorpt_coefficient_mu 1.512
_exptl_absorpt_correction_T_max 0.9283
_exptl_absorpt_correction_T_min 0.7520
_exptl_absorpt_correction_type multi-scan
_exptl_crystal_colour White
_exptl_crystal_density_diffrn 1.911
_exptl_crystal_density_method 'not measured'
_exptl_crystal_description Prism
_exptl_crystal_F_000 1844
_exptl_crystal_size_max 0.20
_exptl_crystal_size_mid 0.10
_exptl_crystal_size_min 0.05
_refine_diff_density_max 2.270
_refine_diff_density_min -1.865
_refine_diff_density_rms 0.243
_refine_ls_extinction_method none
_refine_ls_goodness_of_fit_ref 1.066
_refine_ls_hydrogen_treatment constr
_refine_ls_matrix_type full
_refine_ls_number_parameters 919
_refine_ls_number_reflns 14469
_refine_ls_number_restraints 12
_refine_ls_restrained_S_all 1.065
_refine_ls_R_factor_all 0.1653
_refine_ls_R_factor_gt 0.0928
_refine_ls_shift/su_max 0.000
_refine_ls_shift/su_mean 0.000
_refine_ls_structure_factor_coef Fsqd
_refine_ls_weighting_details 'calc w=1/[\s^2^(Fo^2^)+(0.1220P)^2^+26.7801P] where P=(Fo^2^+2Fc^2^)/3'
_refine_ls_weighting_scheme calc
_refine_ls_wR_factor_gt 0.2740
_refine_ls_wR_factor_ref 0.3124
_reflns_number_gt 6332
_reflns_number_total 14469
_reflns_threshold_expression >2sigma(I)
_cod_data_source_file b718659b.txt
_cod_data_source_block compound5
_cod_depositor_comments
;
The following automatic conversions were performed:
'_exptl_absorpt_correction_type' value 'Multi-scan' changed to
'multi-scan' according to
'/home/saulius/struct/CIF-dictionaries/cif_core.dic' dictionary named
'cif_core.dic' version 2.4.1 from 2010-06-29.

Automatic conversion script
Id: cif_fix_enum 1527 2010-12-29 10:47:43Z saulius 
;
_cod_original_cell_volume 3240.4(19)
_cod_original_sg_symbol_H-M P-1
_cod_database_code 7201895

loop_
_symmetry_equiv_pos_as_xyz
'x, y, z'
'-x, -y, -z'

loop_
_atom_site_label
_atom_site_type_symbol
_atom_site_fract_x
_atom_site_fract_y
_atom_site_fract_z
_atom_site_U_iso_or_equiv
_atom_site_adp_type
_atom_site_occupancy
_atom_site_symmetry_multiplicity
_atom_site_calc_flag
_atom_site_refinement_flags
_atom_site_disorder_assembly
_atom_site_disorder_group
Cd1 Cd 0.20819(10) 0.84418(9) 0.43518(4) 0.0255(3) Uani 1 1 d . . .
S1 S 0.4655(3) 0.1110(3) 0.37099(18) 0.0286(8) Uani 1 1 d . . .
O1 O 0.2752(11) 0.6767(9) 0.3945(5) 0.035(3) Uani 1 1 d . . .
N1 N 0.2363(11) 0.7597(11) 0.5315(5) 0.033(3) Uani 1 1 d . . .
C1 C 0.2817(12) 0.6495(11) 0.3465(7) 0.025(3) Uani 1 1 d . . .
Cd2 Cd 0.24830(9) 0.90304(9) 0.28840(5) 0.0246(3) Uani 1 1 d . . .
S2 S 0.9628(3) 0.5336(3) 0.11777(18) 0.0303(8) Uani 1 1 d . . .
O2 O 0.2638(10) 0.7154(9) 0.2955(4) 0.028(2) Uani 1 1 d . . .
N2 N 0.2458(12) 0.7933(12) 0.9656(6) 0.035(3) Uani 1 1 d . . .
C2 C 0.3272(13) 0.5127(12) 0.3513(6) 0.026(3) Uani 1 1 d . . .
Cd3 Cd 0.17193(10) 0.74345(9) 0.21462(5) 0.0250(3) Uani 1 1 d . . .
S3 S -0.5733(3) 1.0201(3) 0.13390(18) 0.0297(8) Uani 1 1 d . . .
O3 O 1.0211(11) -0.1142(11) 0.4418(6) 0.046(3) Uani 1 1 d . . .
C3 C 0.3788(15) 0.4597(13) 0.3020(6) 0.032(4) Uani 1 1 d . . .
H3 H 0.3822 0.5066 0.2642 0.039 Uiso 1 1 calc R . .
Cd4 Cd 0.20924(10) 0.80179(9) 0.06485(5) 0.0253(3) Uani 1 1 d . . .
S4 S -0.0091(3) 0.6307(3) 0.36457(17) 0.0256(8) Uani 1 1 d . . .
O4 O 1.0600(11) -0.0691(12) 0.3415(6) 0.052(3) Uani 1 1 d . . .
C4 C 0.4275(16) 0.3338(14) 0.3076(7) 0.039(4) Uani 1 1 d . . .
H4 H 0.4700 0.2959 0.2747 0.046 Uiso 1 1 calc R . .
O5 O 0.4056(9) 0.0733(8) 0.4274(5) 0.040(3) Uani 1 1 d . . .
C5 C 0.4097(13) 0.2687(11) 0.3639(7) 0.027(3) Uani 1 1 d . . .
O6 O 0.4565(10) 0.0882(9) 0.3151(6) 0.041(3) Uani 1 1 d . . .
C6 C 0.3541(13) 0.3209(14) 0.4141(7) 0.030(3) Uani 1 1 d . . .
H6 H 0.3439 0.2755 0.4516 0.036 Uiso 1 1 calc R . .
O7 O 0.3680(9) 0.7153(10) 0.1682(5) 0.039(3) Uani 1 1 d . . .
C7 C 0.3127(14) 0.4463(12) 0.4070(7) 0.031(3) Uani 1 1 d . . .
H7 H 0.2754 0.4840 0.4403 0.038 Uiso 1 1 calc R . .
O8 O 0.3962(9) 0.7516(9) 0.0683(5) 0.036(3) Uani 1 1 d . . .
C8 C 0.6173(12) 0.0546(11) 0.3766(6) 0.023(3) Uani 1 1 d . . .
O9 O 1.1546(9) -0.0686(8) 0.2100(4) 0.027(2) Uani 1 1 d . . .
C9 C 0.7025(14) 0.0286(14) 0.3263(7) 0.030(3) Uani 1 1 d . . .
H9 H 0.6786 0.0402 0.2894 0.036 Uiso 1 1 calc R . .
O10 O 1.1552(11) -0.0422(9) 0.1110(5) 0.035(3) Uani 1 1 d . . .
C10 C 0.8248(12) -0.0152(11) 0.3300(7) 0.028(3) Uani 1 1 d . . .
H10 H 0.8813 -0.0310 0.2959 0.034 Uiso 1 1 calc R . .
O11 O 1.0137(9) 0.5669(10) 0.0592(5) 0.040(3) Uani 1 1 d . . .
C11 C 0.8595(14) -0.0346(11) 0.3853(7) 0.028(3) Uani 1 1 d . . .
O12 O 0.9779(12) 0.5642(11) 0.1690(5) 0.044(3) Uani 1 1 d . . .
C12 C 0.7736(12) -0.0138(13) 0.4368(7) 0.027(3) Uani 1 1 d . . .
H12 H 0.7986 -0.0324 0.4742 0.032 Uiso 1 1 calc R . .
O13 O 0.0136(10) 0.8595(11) 0.0765(5) 0.042(3) Uani 1 1 d . . .
C13 C 0.6514(14) 0.0340(14) 0.4333(7) 0.033(4) Uani 1 1 d . . .
H13 H 0.5946 0.0516 0.4673 0.040 Uiso 1 1 calc R . .
O14 O -0.0057(10) 0.8310(10) 0.1773(5) 0.040(3) Uani 1 1 d . . .
C14 C 0.9897(16) -0.0755(18) 0.3890(8) 0.047(5) Uani 1 1 d . . .
O15 O -0.7542(13) 1.6108(10) 0.0931(5) 0.046(3) Uani 1 1 d . . .
C15 C 0.4286(14) 0.7200(12) 0.1196(7) 0.029(3) Uani 1 1 d . . .
O16 O -0.7771(10) 1.5688(10) 0.1939(5) 0.039(3) Uani 1 1 d . . .
C16 C 0.5623(14) 0.6756(14) 0.1203(7) 0.032(3) Uani 1 1 d . . .
O17 O -0.5920(12) 1.0087(10) 0.0789(5) 0.045(3) Uani 1 1 d . . .
C17 C 0.6436(14) 0.6233(14) 0.0717(6) 0.031(3) Uani 1 1 d . . .
H17 H 0.6155 0.6165 0.0403 0.037 Uiso 1 1 calc R . .
O18 O -0.6171(10) 0.9630(9) 0.1902(5) 0.039(3) Uani 1 1 d . . .
C18 C 0.7654(14) 0.5821(15) 0.0706(6) 0.037(4) Uani 1 1 d . . .
H18 H 0.8194 0.5473 0.0387 0.044 Uiso 1 1 calc R . .
O19 O 0.1965(10) 0.0726(8) 0.3184(5) 0.032(2) Uani 1 1 d . . .
C19 C 0.8059(14) 0.5930(12) 0.1172(7) 0.028(3) Uani 1 1 d . . .
O20 O 0.1554(10) 0.0384(9) 0.4193(5) 0.035(3) Uani 1 1 d . . .
C20 C 0.7248(14) 0.6451(14) 0.1648(8) 0.036(4) Uani 1 1 d . . .
H20 H 0.7526 0.6534 0.1958 0.043 Uiso 1 1 calc R . .
O21 O -0.5669(10) 0.8131(10) 0.3131(5) 0.036(3) Uani 1 1 d . . .
C21 C 0.6047(16) 0.6845(14) 0.1668(7) 0.036(4) Uani 1 1 d . . .
H21 H 0.5517 0.7172 0.1995 0.043 Uiso 1 1 calc R . .
O22 O -0.5993(11) 0.8131(11) 0.4119(5) 0.043(3) Uani 1 1 d . . .
C22 C 1.0175(13) 0.3727(12) 0.1304(6) 0.025(3) Uiso 1 1 d . . .
O23 O 0.0408(11) 0.6790(9) 0.3076(5) 0.039(3) Uani 1 1 d . . .
C23 C 1.0622(14) 0.3163(11) 0.0807(7) 0.030(4) Uani 1 1 d . . .
H23 H 1.0606 0.3603 0.0418 0.037 Uiso 1 1 calc R . .
O24 O 0.0067(8) 0.6485(8) 0.4194(5) 0.030(2) Uani 1 1 d . . .
C24 C 1.1091(16) 0.1929(13) 0.0908(7) 0.036(4) Uani 1 1 d . . .
H24 H 1.1443 0.1522 0.0584 0.043 Uiso 1 1 calc R . .
C25 C 1.1037(11) 0.1292(11) 0.1493(6) 0.021(3) Uani 1 1 d U . .
C26 C 1.0619(14) 0.1855(13) 0.1980(7) 0.029(3) Uani 1 1 d . . .
H26 H 1.0628 0.1414 0.2369 0.035 Uiso 1 1 calc R . .
C27 C 1.0167(13) 0.3127(13) 0.1886(7) 0.029(3) Uani 1 1 d . . .
H27 H 0.9879 0.3532 0.2208 0.035 Uiso 1 1 calc R . .
C28 C 1.1407(14) -0.0017(15) 0.1561(7) 0.033(4) Uani 1 1 d . . .
C29 C -0.0412(14) 0.8545(13) 0.1276(6) 0.031(3) Uani 1 1 d . . .
C30 C -0.1745(12) 0.8928(13) 0.1299(7) 0.026(3) Uani 1 1 d . . .
C31 C -0.2237(15) 0.9138(16) 0.0779(7) 0.040(4) Uani 1 1 d . . .
H31 H -0.1737 0.9042 0.0413 0.048 Uiso 1 1 calc R . .
C32 C -0.3429(14) 0.9479(14) 0.0791(7) 0.037(4) Uani 1 1 d . . .
H32 H -0.3738 0.9593 0.0444 0.044 Uiso 1 1 calc R . .
C33 C -0.4148(13) 0.9646(13) 0.1332(7) 0.031(3) Uani 1 1 d . . .
C34 C -0.3746(13) 0.9501(15) 0.1848(7) 0.037(4) Uani 1 1 d . . .
H34 H -0.4267 0.9642 0.2205 0.044 Uiso 1 1 calc R . .
C35 C -0.2490(16) 0.9121(14) 0.1830(8) 0.041(4) Uani 1 1 d . . .
H35 H -0.2186 0.9007 0.2178 0.049 Uiso 1 1 calc R . .
C36 C -0.6336(12) 1.1748(12) 0.1366(6) 0.024(3) Uani 1 1 d . . .
C37 C -0.6475(15) 1.2560(12) 0.0830(7) 0.032(4) Uani 1 1 d . . .
H37 H -0.6313 1.2315 0.0464 0.039 Uiso 1 1 calc R . .
C38 C -0.6865(17) 1.3755(14) 0.0856(6) 0.036(4) Uani 1 1 d . . .
H38 H -0.6969 1.4317 0.0501 0.043 Uiso 1 1 calc R . .
C39 C -0.7100(13) 1.4123(12) 0.1394(6) 0.022(3) Uiso 1 1 d . . .
C40 C -0.6902(15) 1.3254(12) 0.1924(6) 0.028(3) Uani 1 1 d . . .
H40 H -0.7044 1.3485 0.2292 0.034 Uiso 1 1 calc R . .
C41 C -0.6512(15) 1.2094(13) 0.1905(7) 0.034(4) Uani 1 1 d . . .
H41 H -0.6359 1.1525 0.2257 0.041 Uiso 1 1 calc R . .
C42 C -0.7508(13) 1.5414(13) 0.1422(7) 0.026(3) Uani 1 1 d . . .
C43 C 0.1658(12) 0.1019(12) 0.3699(6) 0.022(3) Uani 1 1 d . . .
C44 C 0.1231(14) 0.2351(14) 0.3688(6) 0.029(3) Uani 1 1 d . . .
C45 C 0.0841(15) 0.2802(12) 0.4231(7) 0.033(4) Uani 1 1 d . . .
H45 H 0.0853 0.2290 0.4599 0.040 Uiso 1 1 calc R . .
C46 C 0.0450(17) 0.3987(13) 0.4210(7) 0.037(4) Uani 1 1 d . . .
H46 H 0.0159 0.4289 0.4567 0.045 Uiso 1 1 calc R . .
C47 C 0.0473(12) 0.4749(12) 0.3674(6) 0.022(3) Uani 1 1 d . . .
C48 C 0.0845(18) 0.4321(16) 0.3134(7) 0.043(4) Uani 1 1 d . . .
H48 H 0.0830 0.4835 0.2766 0.051 Uiso 1 1 calc R . .
C49 C 0.1237(12) 0.3107(13) 0.3159(6) 0.025(3) Uani 1 1 d . . .
H49 H 0.1512 0.2806 0.2802 0.029 Uiso 1 1 calc R . .
C50 C -0.1632(12) 0.6842(11) 0.3634(6) 0.022(3) Uani 1 1 d . . .
C51 C -0.2465(15) 0.7179(14) 0.4150(7) 0.037(4) Uani 1 1 d . . .
H51 H -0.2200 0.7148 0.4495 0.045 Uiso 1 1 calc R . .
C52 C -0.3659(14) 0.7553(16) 0.4150(8) 0.040(4) Uani 1 1 d . . .
H52 H -0.4190 0.7775 0.4497 0.048 Uiso 1 1 calc R . .
C53 C -0.4109(14) 0.7612(12) 0.3635(6) 0.030(3) Uani 1 1 d . . .
C54 C -0.3217(14) 0.7289(18) 0.3122(7) 0.044(5) Uani 1 1 d . . .
H54 H -0.3469 0.7393 0.2759 0.052 Uiso 1 1 calc R . .
C55 C -0.1996(15) 0.6830(17) 0.3137(8) 0.042(4) Uani 1 1 d . . .
H55 H -0.1440 0.6521 0.2813 0.050 Uiso 1 1 calc R . .
C56 C -0.5361(11) 0.7992(12) 0.3621(6) 0.022(3) Uani 1 1 d . . .
C57 C 0.3418(17) 0.6760(18) 0.5457(8) 0.056(6) Uani 1 1 d . . .
H57 H 0.4037 0.6501 0.5145 0.067 Uiso 1 1 calc R . .
C58 C 0.3670(17) 0.6238(18) 0.6042(8) 0.065(7) Uani 1 1 d . . .
H58 H 0.4442 0.5669 0.6118 0.078 Uiso 1 1 calc R . .
C59 C 0.2760(15) 0.6577(13) 0.6508(7) 0.033(4) Uani 1 1 d . . .
C60 C 0.1661(15) 0.7428(13) 0.6363(7) 0.038(4) Uani 1 1 d . . .
H60 H 0.1013 0.7683 0.6663 0.046 Uiso 1 1 calc R . .
C61 C 0.1524(13) 0.7903(13) 0.5769(6) 0.027(3) Uani 1 1 d . . .
H61 H 0.0767 0.8496 0.5682 0.033 Uiso 1 1 calc R . .
C62 C 0.2981(18) 0.6028(15) 0.7165(7) 0.044(4) Uani 1 1 d . . .
H62A H 0.2453 0.5660 0.7353 0.052 Uiso 1 1 calc R . .
H62B H 0.3799 0.5399 0.7172 0.052 Uiso 1 1 calc R . .
C63 C 0.2779(16) 0.6932(13) 0.7540(7) 0.036(4) Uani 1 1 d . . .
H63A H 0.1929 0.7446 0.7628 0.043 Uiso 1 1 calc R . .
H63B H 0.3166 0.7431 0.7319 0.043 Uiso 1 1 calc R . .
C64 C 0.3323(16) 0.6211(15) 0.8130(7) 0.040(4) Uani 1 1 d . . .
H64A H 0.3053 0.5598 0.8295 0.048 Uiso 1 1 calc R . .
H64B H 0.4188 0.5805 0.8032 0.048 Uiso 1 1 calc R . .
C65 C 0.3027(13) 0.6926(15) 0.8612(7) 0.034(4) Uani 1 1 d . . .
C66 C 0.388(2) 0.672(3) 0.8945(10) 0.088(9) Uani 1 1 d . . .
H66 H 0.4687 0.6259 0.8816 0.106 Uiso 1 1 calc R . .
C67 C 0.3569(19) 0.717(2) 0.9462(9) 0.070(6) Uani 1 1 d U . .
H67 H 0.4170 0.6929 0.9693 0.084 Uiso 1 1 calc R . .
C68 C 0.168(2) 0.820(2) 0.9312(10) 0.068(7) Uani 1 1 d . . .
H68 H 0.0891 0.8727 0.9423 0.082 Uiso 1 1 calc R . .
C69 C 0.193(2) 0.776(2) 0.8801(10) 0.074(8) Uani 1 1 d . . .
H69 H 0.1320 0.8043 0.8570 0.089 Uiso 1 1 calc R . .

loop_
_atom_site_aniso_label
_atom_site_aniso_U_11
_atom_site_aniso_U_22
_atom_site_aniso_U_33
_atom_site_aniso_U_23
_atom_site_aniso_U_13
_atom_site_aniso_U_12
Cd1 0.0220(6) 0.0249(5) 0.0284(5) -0.0039(4) -0.0069(4) -0.0085(4)
S1 0.0157(18) 0.0169(16) 0.051(2) -0.0030(15) -0.0114(16) -0.0037(13)
O1 0.045(7) 0.021(5) 0.039(6) -0.012(4) -0.005(5) -0.010(5)
N1 0.015(6) 0.035(7) 0.035(7) -0.007(5) -0.014(5) 0.005(5)
C1 0.015(7) 0.011(6) 0.044(9) -0.009(6) -0.004(6) -0.001(5)
Cd2 0.0210(6) 0.0210(5) 0.0320(6) -0.0062(4) -0.0095(4) -0.0063(4)
S2 0.023(2) 0.0206(17) 0.046(2) -0.0024(15) -0.0114(16) -0.0082(14)
O2 0.033(6) 0.035(6) 0.026(5) -0.003(4) -0.010(4) -0.021(5)
N2 0.028(8) 0.035(7) 0.048(8) -0.013(6) -0.001(6) -0.018(6)
C2 0.018(7) 0.021(7) 0.031(8) -0.011(6) 0.004(6) -0.003(6)
Cd3 0.0236(6) 0.0196(5) 0.0324(6) -0.0063(4) -0.0087(4) -0.0072(4)
S3 0.023(2) 0.0201(17) 0.048(2) -0.0091(15) -0.0091(16) -0.0081(14)
O3 0.029(7) 0.043(7) 0.063(8) -0.012(6) -0.013(6) -0.008(5)
C3 0.041(10) 0.028(8) 0.021(7) -0.001(6) -0.006(6) -0.012(7)
Cd4 0.0230(6) 0.0229(5) 0.0297(6) -0.0070(4) -0.0059(4) -0.0079(4)
S4 0.0128(17) 0.0200(17) 0.044(2) -0.0089(14) -0.0053(14) -0.0048(13)
O4 0.026(7) 0.072(9) 0.064(8) -0.020(7) 0.006(6) -0.028(6)
C4 0.047(11) 0.037(9) 0.024(8) -0.005(6) -0.006(7) -0.012(8)
O5 0.015(6) 0.014(5) 0.071(8) 0.007(5) -0.004(5) 0.002(4)
C5 0.020(8) 0.011(6) 0.049(9) -0.002(6) -0.021(6) 0.000(5)
O6 0.017(6) 0.023(5) 0.075(8) -0.011(5) -0.023(5) 0.004(4)
C6 0.014(7) 0.042(9) 0.030(8) -0.007(6) 0.006(6) -0.014(6)
O7 0.007(5) 0.043(7) 0.061(8) -0.017(5) 0.003(5) -0.006(5)
C7 0.032(9) 0.019(7) 0.036(8) -0.005(6) -0.003(7) -0.006(6)
O8 0.020(6) 0.033(6) 0.052(7) -0.007(5) -0.023(5) -0.002(4)
C8 0.005(6) 0.015(6) 0.043(8) -0.006(6) -0.006(6) 0.002(5)
O9 0.025(6) 0.015(5) 0.037(6) 0.000(4) -0.012(4) -0.004(4)
C9 0.022(8) 0.042(9) 0.032(8) -0.012(6) -0.001(6) -0.016(7)
O10 0.044(7) 0.024(5) 0.041(6) -0.007(4) -0.011(5) -0.016(5)
C10 0.008(7) 0.012(6) 0.043(8) 0.000(6) 0.005(6) 0.005(5)
O11 0.014(6) 0.039(6) 0.052(7) 0.003(5) -0.001(5) -0.008(5)
C11 0.029(8) 0.006(6) 0.047(9) -0.007(6) -0.012(7) -0.002(5)
O12 0.047(8) 0.041(7) 0.059(7) -0.017(6) -0.010(6) -0.025(6)
C12 0.007(7) 0.029(8) 0.038(8) -0.002(6) 0.003(6) -0.008(5)
O13 0.019(6) 0.052(7) 0.058(8) -0.011(6) -0.008(5) -0.016(5)
C13 0.020(8) 0.037(9) 0.030(8) -0.006(6) 0.001(6) -0.006(6)
O14 0.018(6) 0.037(6) 0.055(7) -0.012(5) -0.005(5) -0.001(5)
C14 0.024(9) 0.070(13) 0.052(11) -0.027(9) -0.010(8) -0.016(9)
O15 0.070(10) 0.027(6) 0.041(6) 0.006(5) -0.011(6) -0.027(6)
C15 0.031(9) 0.020(7) 0.042(9) -0.016(6) 0.010(7) -0.018(6)
O16 0.033(7) 0.038(6) 0.045(7) -0.019(5) -0.002(5) -0.011(5)
C16 0.023(8) 0.043(9) 0.031(8) -0.007(6) -0.004(6) -0.015(7)
O17 0.047(8) 0.040(7) 0.058(7) -0.024(6) -0.012(6) -0.017(6)
C17 0.022(8) 0.053(10) 0.020(7) -0.008(6) -0.005(6) -0.016(7)
O18 0.024(6) 0.030(6) 0.056(7) -0.004(5) -0.003(5) -0.011(5)
C18 0.024(9) 0.059(11) 0.017(7) 0.004(7) 0.003(6) -0.019(8)
O19 0.029(6) 0.017(5) 0.046(6) -0.017(4) 0.001(5) -0.005(4)
C19 0.037(9) 0.015(7) 0.037(8) -0.003(6) -0.003(7) -0.018(6)
O20 0.039(7) 0.022(5) 0.039(6) 0.002(4) -0.011(5) -0.012(5)
C20 0.020(8) 0.038(9) 0.053(10) -0.018(7) -0.012(7) -0.009(7)
O21 0.034(7) 0.039(6) 0.032(6) -0.004(5) -0.009(5) -0.013(5)
C21 0.049(11) 0.033(8) 0.025(8) -0.005(6) -0.010(7) -0.015(7)
O22 0.039(8) 0.053(8) 0.041(7) -0.013(5) -0.007(6) -0.020(6)
O23 0.041(7) 0.026(6) 0.061(7) 0.000(5) -0.014(6) -0.025(5)
C23 0.037(9) 0.008(6) 0.032(8) 0.000(5) -0.007(7) 0.000(6)
O24 0.010(5) 0.023(5) 0.055(7) -0.019(4) -0.008(4) 0.002(4)
C24 0.044(11) 0.022(8) 0.037(9) -0.009(6) -0.004(7) -0.010(7)
C25 0.005(6) 0.019(6) 0.035(7) -0.004(5) -0.010(5) 0.000(5)
C26 0.026(8) 0.024(7) 0.031(8) 0.003(6) -0.014(6) -0.006(6)
C27 0.018(8) 0.036(8) 0.037(8) -0.020(6) 0.001(6) -0.010(6)
C28 0.026(9) 0.048(10) 0.029(8) -0.011(7) -0.005(6) -0.017(7)
C29 0.027(9) 0.031(8) 0.024(8) -0.007(6) -0.004(6) -0.004(6)
C30 0.005(6) 0.033(8) 0.039(8) -0.007(6) -0.008(6) -0.004(5)
C31 0.028(9) 0.053(11) 0.038(9) -0.015(7) 0.011(7) -0.021(8)
C32 0.023(9) 0.039(9) 0.048(9) -0.004(7) -0.029(7) -0.005(7)
C33 0.016(8) 0.031(8) 0.042(9) -0.018(7) -0.003(6) -0.002(6)
C34 0.012(8) 0.059(11) 0.035(8) -0.020(7) 0.005(6) -0.011(7)
C35 0.041(11) 0.033(9) 0.052(10) -0.009(7) -0.025(8) -0.010(7)
C36 0.012(7) 0.029(7) 0.029(7) -0.009(6) 0.001(5) -0.009(6)
C37 0.037(10) 0.018(7) 0.043(9) -0.008(6) -0.010(7) -0.010(6)
C38 0.059(12) 0.031(8) 0.021(7) -0.001(6) -0.008(7) -0.024(8)
C40 0.044(10) 0.020(7) 0.025(7) -0.008(5) -0.002(6) -0.017(7)
C41 0.033(9) 0.026(8) 0.032(8) -0.004(6) -0.001(7) -0.006(7)
C42 0.017(7) 0.024(7) 0.043(9) -0.011(6) -0.007(6) -0.010(6)
C43 0.011(7) 0.029(7) 0.027(7) -0.006(6) 0.002(5) -0.010(5)
C44 0.029(9) 0.034(8) 0.030(8) -0.005(6) -0.004(6) -0.018(7)
C45 0.037(10) 0.016(7) 0.039(8) -0.001(6) -0.005(7) -0.008(6)
C46 0.056(12) 0.027(8) 0.031(8) -0.008(6) -0.020(8) -0.012(7)
C47 0.018(7) 0.023(7) 0.028(7) -0.006(5) -0.003(6) -0.011(6)
C48 0.071(14) 0.047(10) 0.029(8) -0.006(7) -0.004(8) -0.043(10)
C49 0.014(7) 0.033(8) 0.025(7) -0.012(6) 0.004(5) -0.008(6)
C50 0.005(6) 0.015(6) 0.037(8) 0.002(5) -0.005(5) 0.000(5)
C51 0.032(10) 0.037(9) 0.038(9) -0.018(7) -0.001(7) -0.007(7)
C52 0.015(8) 0.057(11) 0.049(10) -0.018(8) -0.003(7) -0.014(7)
C53 0.026(9) 0.021(7) 0.034(8) -0.008(6) -0.009(6) -0.001(6)
C54 0.015(8) 0.090(14) 0.029(8) -0.031(8) 0.004(6) -0.019(8)
C55 0.023(9) 0.063(12) 0.044(10) -0.029(8) 0.007(7) -0.018(8)
C56 0.002(6) 0.026(7) 0.037(8) -0.010(6) 0.001(5) -0.004(5)
C57 0.025(10) 0.063(13) 0.044(10) -0.009(9) 0.001(8) 0.003(8)
C58 0.029(11) 0.064(13) 0.041(10) -0.009(9) -0.006(8) 0.025(9)
C59 0.040(10) 0.028(8) 0.031(8) -0.006(6) -0.013(7) -0.010(7)
C60 0.032(9) 0.022(8) 0.039(9) 0.000(6) -0.007(7) 0.003(6)
C61 0.016(7) 0.029(8) 0.027(7) -0.005(6) 0.011(6) -0.010(6)
C62 0.058(13) 0.040(10) 0.034(9) -0.008(7) -0.008(8) -0.020(9)
C63 0.043(10) 0.028(8) 0.035(8) 0.000(6) -0.004(7) -0.017(7)
C64 0.039(10) 0.039(9) 0.027(8) -0.006(7) -0.001(7) -0.009(7)
C65 0.013(8) 0.048(10) 0.042(9) -0.012(7) -0.001(6) -0.014(7)
C66 0.035(13) 0.16(3) 0.074(15) -0.074(17) 0.000(11) -0.027(15)
C67 0.037(11) 0.107(15) 0.064(11) -0.033(10) -0.025(9) -0.014(10)
C68 0.051(14) 0.070(14) 0.077(14) -0.033(11) -0.044(11) 0.004(10)
C69 0.048(14) 0.092(17) 0.064(13) -0.046(12) -0.024(11) 0.005(12)

loop_
_atom_type_symbol
_atom_type_description
_atom_type_scat_dispersion_real
_atom_type_scat_dispersion_imag
_atom_type_scat_source
C C 0.0033 0.0016 'International Tables Vol C Tables 4.2.6.8 and 6.1.1.4'
H H 0.0000 0.0000 'International Tables Vol C Tables 4.2.6.8 and 6.1.1.4'
N N 0.0061 0.0033 'International Tables Vol C Tables 4.2.6.8 and 6.1.1.4'
O O 0.0106 0.0060 'International Tables Vol C Tables 4.2.6.8 and 6.1.1.4'
S S 0.1246 0.1234 'International Tables Vol C Tables 4.2.6.8 and 6.1.1.4'
Cd Cd -0.8075 1.2024 'International Tables Vol C Tables 4.2.6.8 and 6.1.1.4'

loop_
_geom_angle_atom_site_label_1
_geom_angle_atom_site_label_2
_geom_angle_atom_site_label_3
_geom_angle
_geom_angle_site_symmetry_1
_geom_angle_site_symmetry_3
_geom_angle_publ_flag
O3 Cd1 O20 89.5(4) 1_465 1_565 ?
O3 Cd1 N1 98.9(5) 1_465 . ?
O20 Cd1 N1 111.2(4) 1_565 . ?
O3 Cd1 O22 170.5(4) 1_465 1_655 ?
O20 Cd1 O22 87.5(4) 1_565 1_655 ?
N1 Cd1 O22 90.6(4) . 1_655 ?
O3 Cd1 O1 93.0(4) 1_465 . ?
O20 Cd1 O1 147.6(4) 1_565 . ?
N1 Cd1 O1 100.3(4) . . ?
O22 Cd1 O1 84.7(4) 1_655 . ?
O5 S1 O6 120.4(8) . . ?
O5 S1 C8 109.7(7) . . ?
O6 S1 C8 108.3(7) . . ?
O5 S1 C5 106.1(7) . . ?
O6 S1 C5 107.9(7) . . ?
C8 S1 C5 103.3(7) . . ?
C1 O1 Cd1 139.6(9) . . ?
C61 N1 C57 115.2(14) . . ?
C61 N1 Cd1 123.7(10) . . ?
C57 N1 Cd1 121.1(11) . . ?
O1 C1 O2 128.8(13) . . ?
O1 C1 C2 112.8(12) . . ?
O2 C1 C2 118.1(12) . . ?
O19 Cd2 O21 94.6(4) 1_565 1_655 ?
O19 Cd2 O9 113.2(4) 1_565 1_465 ?
O21 Cd2 O9 139.0(4) 1_655 1_465 ?
O19 Cd2 O2 157.0(4) 1_565 . ?
O21 Cd2 O2 88.1(4) 1_655 . ?
O9 Cd2 O2 77.9(3) 1_465 . ?
O19 Cd2 O4 81.8(4) 1_565 1_465 ?
O21 Cd2 O4 134.5(4) 1_655 1_465 ?
O9 Cd2 O4 81.1(4) 1_465 1_465 ?
O2 Cd2 O4 80.2(4) . 1_465 ?
O11 S2 O12 120.8(8) . . ?
O11 S2 C19 107.9(7) . . ?
O12 S2 C19 107.3(7) . . ?
O11 S2 C22 106.9(7) . . ?
O12 S2 C22 108.5(7) . . ?
C19 S2 C22 104.3(7) . . ?
C1 O2 Cd2 114.8(8) . . ?
C1 O2 Cd3 138.3(9) . . ?
Cd2 O2 Cd3 102.1(4) . . ?
C68 N2 C67 113.4(16) . . ?
C68 N2 Cd4 126.8(14) . 1_556 ?
C67 N2 Cd4 115.5(12) . 1_556 ?
C3 C2 C7 120.5(14) . . ?
C3 C2 C1 121.2(13) . . ?
C7 C2 C1 118.3(12) . . ?
O16 Cd3 O14 93.0(4) 1_645 . ?
O16 Cd3 O9 163.0(4) 1_645 1_465 ?
O14 Cd3 O9 89.6(4) . 1_465 ?
O16 Cd3 O2 109.2(4) 1_645 . ?
O14 Cd3 O2 145.2(4) . . ?
O9 Cd3 O2 77.0(3) 1_465 . ?
O16 Cd3 O7 86.2(4) 1_645 . ?
O14 Cd3 O7 132.1(4) . . ?
O9 Cd3 O7 79.6(4) 1_465 . ?
O2 Cd3 O7 77.4(4) . . ?
O16 Cd3 O23 83.3(4) 1_645 . ?
O14 Cd3 O23 79.8(4) . . ?
O9 Cd3 O23 113.7(3) 1_465 . ?
O2 Cd3 O23 76.6(4) . . ?
O7 Cd3 O23 146.9(4) . . ?
O17 S3 O18 119.2(8) . . ?
O17 S3 C36 109.1(7) . . ?
O18 S3 C36 108.0(7) . . ?
O17 S3 C33 108.6(7) . . ?
O18 S3 C33 107.3(7) . . ?
C36 S3 C33 103.6(7) . . ?
C14 O3 Cd1 109.1(11) . 1_645 ?
C2 C3 C4 120.7(13) . . ?
C2 C3 H3 119.7 . . ?
C4 C3 H3 119.7 . . ?
O8 Cd4 O15 90.4(5) . 1_645 ?
O8 Cd4 O13 170.5(4) . . ?
O15 Cd4 O13 90.8(5) 1_645 . ?
O8 Cd4 N2 92.3(5) . 1_554 ?
O15 Cd4 N2 93.2(4) 1_645 1_554 ?
O13 Cd4 N2 97.1(5) . 1_554 ?
O8 Cd4 O10 88.2(4) . 1_465 ?
O15 Cd4 O10 136.8(4) 1_645 1_465 ?
O13 Cd4 O10 84.5(4) . 1_465 ?
N2 Cd4 O10 130.0(4) 1_554 1_465 ?
O24 S4 O23 119.2(7) . . ?
O24 S4 C50 108.8(6) . . ?
O23 S4 C50 108.6(7) . . ?
O24 S4 C47 108.8(6) . . ?
O23 S4 C47 107.9(6) . . ?
C50 S4 C47 102.1(7) . . ?
C14 O4 Cd2 153.1(12) . 1_645 ?
C5 C4 C3 117.7(14) . . ?
C5 C4 H4 121.1 . . ?
C3 C4 H4 121.1 . . ?
C6 C5 C4 122.5(14) . . ?
C6 C5 S1 119.3(12) . . ?
C4 C5 S1 118.2(12) . . ?
C5 C6 C7 117.7(13) . . ?
C5 C6 H6 121.1 . . ?
C7 C6 H6 121.1 . . ?
C15 O7 Cd3 142.9(11) . . ?
C2 C7 C6 120.6(13) . . ?
C2 C7 H7 119.7 . . ?
C6 C7 H7 119.7 . . ?
C15 O8 Cd4 116.9(10) . . ?
C9 C8 C13 120.7(13) . . ?
C9 C8 S1 120.5(11) . . ?
C13 C8 S1 118.8(11) . . ?
C28 O9 Cd2 136.5(10) . 1_645 ?
C28 O9 Cd3 113.4(9) . 1_645 ?
Cd2 O9 Cd3 103.0(3) 1_645 1_645 ?
C8 C9 C10 121.0(14) . . ?
C8 C9 H9 119.5 . . ?
C10 C9 H9 119.5 . . ?
C28 O10 Cd4 151.3(11) . 1_645 ?
C11 C10 C9 119.0(13) . . ?
C11 C10 H10 120.5 . . ?
C9 C10 H10 120.5 . . ?
C10 C11 C12 119.9(14) . . ?
C10 C11 C14 119.1(14) . . ?
C12 C11 C14 121.0(14) . . ?
C13 C12 C11 121.6(14) . . ?
C13 C12 H12 119.2 . . ?
C11 C12 H12 119.2 . . ?
C29 O13 Cd4 119.4(11) . . ?
C12 C13 C8 117.7(13) . . ?
C12 C13 H13 121.2 . . ?
C8 C13 H13 121.2 . . ?
C29 O14 Cd3 138.0(10) . . ?
O4 C14 O3 123.9(17) . . ?
O4 C14 C11 119.8(15) . . ?
O3 C14 C11 116.3(16) . . ?
C42 O15 Cd4 135.1(10) . 1_465 ?
O7 C15 O8 127.9(16) . . ?
O7 C15 C16 116.5(14) . . ?
O8 C15 C16 115.5(13) . . ?
C42 O16 Cd3 127.1(10) . 1_465 ?
C21 C16 C17 119.7(15) . . ?
C21 C16 C15 122.2(14) . . ?
C17 C16 C15 118.1(13) . . ?
C18 C17 C16 119.9(14) . . ?
C18 C17 H17 120.1 . . ?
C16 C17 H17 120.1 . . ?
C19 C18 C17 119.6(14) . . ?
C19 C18 H18 120.2 . . ?
C17 C18 H18 120.2 . . ?
C43 O19 Cd2 132.7(9) . 1_545 ?
C18 C19 C20 119.9(15) . . ?
C18 C19 S2 119.6(12) . . ?
C20 C19 S2 120.4(12) . . ?
C43 O20 Cd1 126.0(9) . 1_545 ?
C21 C20 C19 121.1(15) . . ?
C21 C20 H20 119.4 . . ?
C19 C20 H20 119.4 . . ?
C56 O21 Cd2 128.2(9) . 1_455 ?
C20 C21 C16 119.8(15) . . ?
C20 C21 H21 120.1 . . ?
C16 C21 H21 120.1 . . ?
C56 O22 Cd1 127.1(10) . 1_455 ?
C27 C22 C23 123.5(13) . . ?
C27 C22 S2 118.2(11) . . ?
C23 C22 S2 118.3(10) . . ?
S4 O23 Cd3 168.2(7) . . ?
C24 C23 C22 118.0(13) . . ?
C24 C23 H23 121.0 . . ?
C22 C23 H23 121.0 . . ?
C23 C24 C25 120.1(14) . . ?
C23 C24 H24 119.9 . . ?
C25 C24 H24 119.9 . . ?
C26 C25 C24 121.1(13) . . ?
C26 C25 C28 121.8(13) . . ?
C24 C25 C28 117.0(12) . . ?
C25 C26 C27 119.4(13) . . ?
C25 C26 H26 120.3 . . ?
C27 C26 H26 120.3 . . ?
C22 C27 C26 117.7(13) . . ?
C22 C27 H27 121.2 . . ?
C26 C27 H27 121.2 . . ?
O10 C28 O9 122.5(15) . . ?
O10 C28 C25 118.6(13) . . ?
O9 C28 C25 118.8(12) . . ?
O13 C29 O14 129.3(16) . . ?
O13 C29 C30 114.6(13) . . ?
O14 C29 C30 115.9(13) . . ?
C35 C30 C31 118.7(14) . . ?
C35 C30 C29 119.8(13) . . ?
C31 C30 C29 121.4(13) . . ?
C32 C31 C30 122.2(14) . . ?
C32 C31 H31 118.9 . . ?
C30 C31 H31 118.9 . . ?
C33 C32 C31 117.6(14) . . ?
C33 C32 H32 121.2 . . ?
C31 C32 H32 121.2 . . ?
C34 C33 C32 123.5(14) . . ?
C34 C33 S3 118.6(11) . . ?
C32 C33 S3 117.7(11) . . ?
C33 C34 C35 118.1(14) . . ?
C33 C34 H34 120.9 . . ?
C35 C34 H34 120.9 . . ?
C30 C35 C34 119.8(14) . . ?
C30 C35 H35 120.1 . . ?
C34 C35 H35 120.1 . . ?
C41 C36 C37 121.2(14) . . ?
C41 C36 S3 119.6(11) . . ?
C37 C36 S3 118.7(11) . . ?
C36 C37 C38 117.9(14) . . ?
C36 C37 H37 121.0 . . ?
C38 C37 H37 121.0 . . ?
C39 C38 C37 121.4(13) . . ?
C39 C38 H38 119.3 . . ?
C37 C38 H38 119.3 . . ?
C38 C39 C40 118.4(13) . . ?
C38 C39 C42 121.5(12) . . ?
C40 C39 C42 120.0(12) . . ?
C41 C40 C39 120.8(13) . . ?
C41 C40 H40 119.6 . . ?
C39 C40 H40 119.6 . . ?
C40 C41 C36 120.1(14) . . ?
C40 C41 H41 120.0 . . ?
C36 C41 H41 120.0 . . ?
O15 C42 O16 126.3(14) . . ?
O15 C42 C39 116.4(13) . . ?
O16 C42 C39 117.3(13) . . ?
O20 C43 O19 127.4(13) . . ?
O20 C43 C44 117.6(12) . . ?
O19 C43 C44 114.5(12) . . ?
C49 C44 C45 119.1(14) . . ?
C49 C44 C43 120.5(13) . . ?
C45 C44 C43 120.4(13) . . ?
C46 C45 C44 119.4(14) . . ?
C46 C45 H45 120.3 . . ?
C44 C45 H45 120.3 . . ?
C45 C46 C47 121.4(14) . . ?
C45 C46 H46 119.3 . . ?
C47 C46 H46 119.3 . . ?
C46 C47 C48 119.9(14) . . ?
C46 C47 S4 121.3(11) . . ?
C48 C47 S4 118.6(11) . . ?
C49 C48 C47 118.3(14) . . ?
C49 C48 H48 120.9 . . ?
C47 C48 H48 120.9 . . ?
C44 C49 C48 121.8(13) . . ?
C44 C49 H49 119.1 . . ?
C48 C49 H49 119.1 . . ?
C55 C50 C51 120.2(14) . . ?
C55 C50 S4 118.9(11) . . ?
C51 C50 S4 120.7(12) . . ?
C52 C51 C50 121.0(15) . . ?
C52 C51 H51 119.5 . . ?
C50 C51 H51 119.5 . . ?
C51 C52 C53 121.7(15) . . ?
C51 C52 H52 119.1 . . ?
C53 C52 H52 119.1 . . ?
C52 C53 C54 114.2(14) . . ?
C52 C53 C56 123.3(14) . . ?
C54 C53 C56 122.5(13) . . ?
C55 C54 C53 123.6(14) . . ?
C55 C54 H54 118.2 . . ?
C53 C54 H54 118.2 . . ?
C50 C55 C54 118.7(14) . . ?
C50 C55 H55 120.6 . . ?
C54 C55 H55 120.6 . . ?
O21 C56 O22 128.3(13) . . ?
O21 C56 C53 117.6(12) . . ?
O22 C56 C53 114.1(13) . . ?
N1 C57 C58 124.3(16) . . ?
N1 C57 H57 117.9 . . ?
C58 C57 H57 117.9 . . ?
C59 C58 C57 118.7(16) . . ?
C59 C58 H58 120.7 . . ?
C57 C58 H58 120.7 . . ?
C60 C59 C58 117.4(14) . . ?
C60 C59 C62 121.5(15) . . ?
C58 C59 C62 121.2(15) . . ?
C59 C60 C61 118.8(15) . . ?
C59 C60 H60 120.6 . . ?
C61 C60 H60 120.6 . . ?
N1 C61 C60 125.6(14) . . ?
N1 C61 H61 117.2 . . ?
C60 C61 H61 117.2 . . ?
C63 C62 C59 114.0(13) . . ?
C63 C62 H62A 108.8 . . ?
C59 C62 H62A 108.8 . . ?
C63 C62 H62B 108.8 . . ?
C59 C62 H62B 108.8 . . ?
H62A C62 H62B 107.6 . . ?
C62 C63 C64 107.5(13) . . ?
C62 C63 H63A 110.2 . . ?
C64 C63 H63A 110.2 . . ?
C62 C63 H63B 110.2 . . ?
C64 C63 H63B 110.2 . . ?
H63A C63 H63B 108.5 . . ?
C65 C64 C63 116.0(14) . . ?
C65 C64 H64A 108.3 . . ?
C63 C64 H64A 108.3 . . ?
C65 C64 H64B 108.3 . . ?
C63 C64 H64B 108.3 . . ?
H64A C64 H64B 107.4 . . ?
C69 C65 C66 112.0(18) . . ?
C69 C65 C64 126.4(16) . . ?
C66 C65 C64 121.5(16) . . ?
C67 C66 C65 121(2) . . ?
C67 C66 H66 119.4 . . ?
C65 C66 H66 119.4 . . ?
N2 C67 C66 124.4(19) . . ?
N2 C67 H67 117.8 . . ?
C66 C67 H67 117.8 . . ?
N2 C68 C69 125(2) . . ?
N2 C68 H68 117.5 . . ?
C69 C68 H68 117.5 . . ?
C65 C69 C68 123(2) . . ?
C65 C69 H69 118.4 . . ?
C68 C69 H69 118.4 . . ?

loop_
_geom_bond_atom_site_label_1
_geom_bond_atom_site_label_2
_geom_bond_distance
_geom_bond_site_symmetry_2
_geom_bond_publ_flag
Cd1 O3 2.174(13) 1_465 ?
Cd1 O20 2.213(10) 1_565 ?
Cd1 N1 2.242(12) . ?
Cd1 O22 2.258(13) 1_655 ?
Cd1 O1 2.290(10) . ?
S1 O5 1.445(12) . ?
S1 O6 1.451(12) . ?
S1 C8 1.748(14) . ?
S1 C5 1.781(13) . ?
O1 C1 1.231(17) . ?
N1 C61 1.302(17) . ?
N1 C57 1.31(2) . ?
C1 O2 1.258(17) . ?
C1 C2 1.555(18) . ?
Cd2 O19 2.223(9) 1_565 ?
Cd2 O21 2.227(11) 1_655 ?
Cd2 O9 2.279(10) 1_465 ?
Cd2 O2 2.306(10) . ?
Cd2 O4 2.340(12) 1_465 ?
S2 O11 1.412(12) . ?
S2 O12 1.435(12) . ?
S2 C19 1.781(17) . ?
S2 C22 1.810(14) . ?
O2 Cd3 2.316(9) . ?
N2 C68 1.29(2) . ?
N2 C67 1.33(2) . ?
N2 Cd4 2.263(13) 1_556 ?
C2 C3 1.355(19) . ?
C2 C7 1.38(2) . ?
Cd3 O16 2.187(11) 1_645 ?
Cd3 O14 2.276(11) . ?
Cd3 O9 2.312(9) 1_465 ?
Cd3 O7 2.381(10) . ?
Cd3 O23 2.619(11) . ?
S3 O17 1.415(12) . ?
S3 O18 1.451(12) . ?
S3 C36 1.777(14) . ?
S3 C33 1.802(16) . ?
O3 C14 1.28(2) . ?
O3 Cd1 2.174(13) 1_645 ?
C3 C4 1.42(2) . ?
C3 H3 0.9300 . ?
Cd4 O8 2.185(11) . ?
Cd4 O15 2.219(11) 1_645 ?
Cd4 O13 2.220(11) . ?
Cd4 N2 2.263(13) 1_554 ?
Cd4 O10 2.273(10) 1_465 ?
S4 O24 1.433(11) . ?
S4 O23 1.445(12) . ?
S4 C50 1.761(14) . ?
S4 C47 1.772(14) . ?
O4 C14 1.26(2) . ?
O4 Cd2 2.340(12) 1_645 ?
C4 C5 1.39(2) . ?
C4 H4 0.9300 . ?
C5 C6 1.37(2) . ?
C6 C7 1.42(2) . ?
C6 H6 0.9300 . ?
O7 C15 1.213(17) . ?
C7 H7 0.9300 . ?
O8 C15 1.255(18) . ?
C8 C9 1.38(2) . ?
C8 C13 1.41(2) . ?
O9 C28 1.313(17) . ?
O9 Cd2 2.279(10) 1_645 ?
O9 Cd3 2.312(9) 1_645 ?
C9 C10 1.41(2) . ?
C9 H9 0.9300 . ?
O10 C28 1.232(17) . ?
O10 Cd4 2.273(10) 1_645 ?
C10 C11 1.38(2) . ?
C10 H10 0.9300 . ?
C11 C12 1.41(2) . ?
C11 C14 1.51(2) . ?
C12 C13 1.40(2) . ?
C12 H12 0.9300 . ?
O13 C29 1.229(18) . ?
C13 H13 0.9300 . ?
O14 C29 1.253(18) . ?
O15 C42 1.244(18) . ?
O15 Cd4 2.219(11) 1_465 ?
C15 C16 1.53(2) . ?
O16 C42 1.265(17) . ?
O16 Cd3 2.187(11) 1_465 ?
C16 C21 1.38(2) . ?
C16 C17 1.41(2) . ?
C17 C18 1.39(2) . ?
C17 H17 0.9300 . ?
C18 C19 1.38(2) . ?
C18 H18 0.9300 . ?
O19 C43 1.266(16) . ?
O19 Cd2 2.223(9) 1_545 ?
C19 C20 1.39(2) . ?
O20 C43 1.240(16) . ?
O20 Cd1 2.213(10) 1_545 ?
C20 C21 1.37(2) . ?
C20 H20 0.9300 . ?
O21 C56 1.236(17) . ?
O21 Cd2 2.227(11) 1_455 ?
C21 H21 0.9300 . ?
O22 C56 1.244(17) . ?
O22 Cd1 2.258(13) 1_455 ?
C22 C27 1.37(2) . ?
C22 C23 1.388(19) . ?
C23 C24 1.380(19) . ?
C23 H23 0.9300 . ?
C24 C25 1.39(2) . ?
C24 H24 0.9300 . ?
C25 C26 1.37(2) . ?
C25 C28 1.50(2) . ?
C26 C27 1.43(2) . ?
C26 H26 0.9300 . ?
C27 H27 0.9300 . ?
C29 C30 1.53(2) . ?
C30 C35 1.37(2) . ?
C30 C31 1.40(2) . ?
C31 C32 1.37(2) . ?
C31 H31 0.9300 . ?
C32 C33 1.37(2) . ?
C32 H32 0.9300 . ?
C33 C34 1.35(2) . ?
C34 C35 1.44(2) . ?
C34 H34 0.9300 . ?
C35 H35 0.9300 . ?
C36 C41 1.38(2) . ?
C36 C37 1.38(2) . ?
C37 C38 1.39(2) . ?
C37 H37 0.9300 . ?
C38 C39 1.371(19) . ?
C38 H38 0.9300 . ?
C39 C40 1.408(19) . ?
C39 C42 1.507(19) . ?
C40 C41 1.34(2) . ?
C40 H40 0.9300 . ?
C41 H41 0.9300 . ?
C43 C44 1.53(2) . ?
C44 C49 1.35(2) . ?
C44 C45 1.41(2) . ?
C45 C46 1.36(2) . ?
C45 H45 0.9300 . ?
C46 C47 1.37(2) . ?
C46 H46 0.9300 . ?
C47 C48 1.39(2) . ?
C48 C49 1.39(2) . ?
C48 H48 0.9300 . ?
C49 H49 0.9300 . ?
C50 C55 1.35(2) . ?
C50 C51 1.41(2) . ?
C51 C52 1.37(2) . ?
C51 H51 0.9300 . ?
C52 C53 1.42(2) . ?
C52 H52 0.9300 . ?
C53 C54 1.43(2) . ?
C53 C56 1.45(2) . ?
C54 C55 1.39(2) . ?
C54 H54 0.9300 . ?
C55 H55 0.9300 . ?
C57 C58 1.38(2) . ?
C57 H57 0.9300 . ?
C58 C59 1.37(2) . ?
C58 H58 0.9300 . ?
C59 C60 1.36(2) . ?
C59 C62 1.53(2) . ?
C60 C61 1.37(2) . ?
C60 H60 0.9300 . ?
C61 H61 0.9300 . ?
C62 C63 1.53(2) . ?
C62 H62A 0.9700 . ?
C62 H62B 0.9700 . ?
C63 C64 1.54(2) . ?
C63 H63A 0.9700 . ?
C63 H63B 0.9700 . ?
C64 C65 1.51(2) . ?
C64 H64A 0.9700 . ?
C64 H64B 0.9700 . ?
C65 C69 1.35(2) . ?
C65 C66 1.38(3) . ?
C66 C67 1.36(3) . ?
C66 H66 0.9300 . ?
C67 H67 0.9300 . ?
C68 C69 1.36(3) . ?
C68 H68 0.9300 . ?
C69 H69 0.9300 . ?
